data_7057535
loop_
_publ_author_name
'Ledneva, Alexandra'
'Ferlay, Sylvie'
'Naumov, Nikolay G.'
'Mauro, Matteo'
'Cordier, St\'ephane'
'Kyritsakas, Nathalie'
'Hosseini, Mir Wais'

_publ_section_title
;
 Hydrogen bonded networks based on hexarhenium(iii) chalcocyanide cluster
 complexes: structural and photophysical characterization
;
_journal_issue 14
_journal_name_full 'New Journal of Chemistry'
_journal_page_first 11888
_journal_paper_doi 10.1039/C8NJ02310G
_journal_volume 42
_journal_year 2018
_chemical_formula_sum 'C22 H32 N14 Re6 Se8'
_chemical_formula_weight 2241.49
_space_group_crystal_system monoclinic
_space_group_IT_number 14
_space_group_name_Hall '-P 2yn'
_space_group_name_H-M_alt 'P 1 21/n 1'
_symmetry_space_group_name_Hall '-P 2yn'
_symmetry_space_group_name_H-M 'P 1 21/n 1'
_atom_sites_solution_hydrogens geom
_audit_creation_method SHELXL-2014/6
_audit_update_record
;
2018-01-10 deposited with the CCDC.
2018-06-05 downloaded from the CCDC.
;
_cell_angle_alpha 90
_cell_angle_beta 117.0480(10)
_cell_angle_gamma 90
_cell_formula_units_Z 2
_cell_length_a 10.7572(4)
_cell_length_b 18.2885(8)
_cell_length_c 11.3229(4)
_cell_measurement_reflns_used 61000
_cell_measurement_temperature 173(2)
_cell_measurement_theta_max 25.
_cell_measurement_theta_min 2.5
_cell_volume 1983.95(13)
_computing_cell_refinement 'Bruker SAINT'
_computing_data_collection 'Bruker APEX2'
_computing_data_reduction 'Bruker SAINT'
_computing_molecular_graphics 'Bruker SHELXTL'
_computing_publication_material 'Bruker SHELXTL'
_computing_structure_refinement 'SHELXL-2014 (Sheldrick 2014)'
_computing_structure_solution 'SHELXS-97 (Sheldrick 2008)'
_diffrn_ambient_temperature 173(2)
_diffrn_measured_fraction_theta_full 0.981
_diffrn_measured_fraction_theta_max 0.945
_diffrn_measurement_device_type 'Bruker APEX-II CCD'
_diffrn_measurement_method '\f and \w scans'
_diffrn_radiation_type MoK\a
_diffrn_radiation_wavelength 0.71073
_diffrn_reflns_av_R_equivalents 0.0340
_diffrn_reflns_av_unetI/netI 0.0178
_diffrn_reflns_Laue_measured_fraction_full 0.981
_diffrn_reflns_Laue_measured_fraction_max 0.945
_diffrn_reflns_limit_h_max 15
_diffrn_reflns_limit_h_min -15
_diffrn_reflns_limit_k_max 25
_diffrn_reflns_limit_k_min -25
_diffrn_reflns_limit_l_max 15
_diffrn_reflns_limit_l_min -12
_diffrn_reflns_number 61065
_diffrn_reflns_point_group_measured_fraction_full 0.981
_diffrn_reflns_point_group_measured_fraction_max 0.945
_diffrn_reflns_theta_full 25.242
_diffrn_reflns_theta_max 30.112
_diffrn_reflns_theta_min 2.436
_exptl_absorpt_coefficient_mu 25.608
_exptl_absorpt_correction_T_max 0.318
_exptl_absorpt_correction_T_min 0.268
_exptl_absorpt_correction_type multi-scan
_exptl_absorpt_process_details sadabs
_exptl_crystal_colour orange
_exptl_crystal_density_diffrn 3.752
_exptl_crystal_density_meas ?
_exptl_crystal_description prism
_exptl_crystal_F_000 1968
_exptl_crystal_size_max 0.070
_exptl_crystal_size_mid 0.060
_exptl_crystal_size_min 0.060
_refine_diff_density_max 0.880
_refine_diff_density_min -2.146
_refine_diff_density_rms 0.229
_refine_ls_extinction_method none
_refine_ls_goodness_of_fit_ref 1.093
_refine_ls_hydrogen_treatment constr
_refine_ls_matrix_type full
_refine_ls_number_parameters 226
_refine_ls_number_reflns 5521
_refine_ls_number_restraints 0
_refine_ls_restrained_S_all 1.093
_refine_ls_R_factor_all 0.0236
_refine_ls_R_factor_gt 0.0169
_refine_ls_shift/su_max 0.006
_refine_ls_shift/su_mean 0.000
_refine_ls_structure_factor_coef Fsqd
_refine_ls_weighting_details 'w=1/[\s^2^(Fo^2^)+(0.0165P)^2^+1.9795P] where P=(Fo^2^+2Fc^2^)/3'
_refine_ls_weighting_scheme calc
_refine_ls_wR_factor_gt 0.0369
_refine_ls_wR_factor_ref 0.0391
_reflns_Friedel_coverage 0.000
_reflns_number_gt 4766
_reflns_number_total 5521
_reflns_threshold_expression 'I > 2\s(I)'
_cod_data_source_file c8nj02310g2.cif
_cod_data_source_block e4096a
_cod_depositor_comments
;
The following automatic conversions were performed:

'_exptl_crystal_density_meas' value 'none' was changed to '?' - the
value is perceived as not measured.

Automatic conversion script
Id: cif_fix_values 4973 2017-02-22 13:04:09Z antanas 

 Adding full bibliography for 7057534--7057537.cif.
;
_cod_database_code 7057535
_shelx_space_group_comment
;
The symmetry employed for this shelxl refinement is uniquely defined
by the following loop, which should always be used as a source of
symmetry information in preference to the above space-group names.
They are only intended as comments.
;
_shelx_estimated_absorpt_t_min 0.267
_shelx_estimated_absorpt_t_max 0.309
_shelxl_version_number 2014/6

loop_
_space_group_symop_operation_xyz
'x, y, z'
'-x+1/2, y+1/2, -z+1/2'
'-x, -y, -z'
'x-1/2, -y-1/2, z-1/2'

loop_
_atom_site_label
_atom_site_type_symbol
_atom_site_fract_x
_atom_site_fract_y
_atom_site_fract_z
_atom_site_U_iso_or_equiv
_atom_site_adp_type
_atom_site_occupancy
_atom_site_site_symmetry_order
_atom_site_calc_flag
_atom_site_refinement_flags_posn
_atom_site_refinement_flags_adp
C1 C 0.9309(3) 0.14194(16) 0.6396(3) 0.0179(6) Uani 1 1 d . .
N1 N 0.8755(3) 0.11832(17) 0.5174(3) 0.0297(7) Uani 1 1 d . .
H1 H 0.8038 0.0883 0.4827 0.036 Uiso 1 1 calc R U
C2 C 0.9475(4) 0.1480(3) 0.4460(4) 0.0424(11) Uani 1 1 d . .
H2A H 0.8888 0.1843 0.3791 0.051 Uiso 1 1 calc R U
H2B H 0.9738 0.1087 0.4014 0.051 Uiso 1 1 calc R U
C3 C 1.0761(4) 0.18373(18) 0.5554(3) 0.0226(7) Uani 1 1 d . .
H3A H 1.1614 0.1548 0.5765 0.027 Uiso 1 1 calc R U
H3B H 1.0893 0.2341 0.5312 0.027 Uiso 1 1 calc R U
N2 N 1.0400(3) 0.18331(14) 0.6655(3) 0.0200(6) Uani 1 1 d . .
H2 H 1.0858 0.2078 0.7398 0.024 Uiso 1 1 calc R U
C4 C 0.8757(3) 0.12291(17) 0.7351(3) 0.0208(7) Uani 1 1 d . .
H4A H 0.9498 0.1317 0.8263 0.025 Uiso 1 1 calc R U
H4B H 0.8531 0.0701 0.7269 0.025 Uiso 1 1 calc R U
C5 C 0.7456(3) 0.16620(17) 0.7144(3) 0.0209(7) Uani 1 1 d . .
H5A H 0.6834 0.1692 0.6179 0.025 Uiso 1 1 calc R U
H5B H 0.6956 0.1380 0.7542 0.025 Uiso 1 1 calc R U
C6 C 0.7683(3) 0.24178(16) 0.7696(3) 0.0178(6) Uani 1 1 d . .
N3 N 0.6637(3) 0.28434(15) 0.7533(3) 0.0226(6) Uani 1 1 d . .
H3 H 0.5754 0.2711 0.7144 0.027 Uiso 1 1 calc R U
C7 C 0.7143(3) 0.35698(18) 0.8088(4) 0.0258(7) Uani 1 1 d . .
H7A H 0.6702 0.3739 0.8640 0.031 Uiso 1 1 calc R U
H7B H 0.6964 0.3933 0.7380 0.031 Uiso 1 1 calc R U
C8 C 0.8711(3) 0.34376(17) 0.8930(4) 0.0247(7) Uani 1 1 d . .
H8A H 0.9272 0.3825 0.8789 0.030 Uiso 1 1 calc R U
H8B H 0.8963 0.3409 0.9886 0.030 Uiso 1 1 calc R U
N4 N 0.8896(3) 0.27275(14) 0.8417(3) 0.0204(6) Uani 1 1 d . .
H4 H 0.9708 0.2537 0.8573 0.024 Uiso 1 1 calc R U
Re1 Re 1.06317(2) 0.50590(2) 0.68223(2) 0.01082(3) Uani 1 1 d . .
Re2 Re 0.88003(2) 0.42451(2) 0.49074(2) 0.01063(3) Uani 1 1 d . .
Re3 Re 0.86154(2) 0.56825(2) 0.47373(2) 0.01050(3) Uani 1 1 d . .
Se1 Se 0.81241(3) 0.49875(2) 0.63941(3) 0.01617(7) Uani 1 1 d . .
Se2 Se 1.04339(3) 0.64295(2) 0.65988(3) 0.01459(6) Uani 1 1 d . .
Se3 Se 0.69135(3) 0.48770(2) 0.29216(3) 0.01547(7) Uani 1 1 d . .
Se4 Se 0.92224(3) 0.63139(2) 0.30905(3) 0.01418(6) Uani 1 1 d . .
C9 C 1.1366(3) 0.50914(16) 0.8893(3) 0.0180(7) Uani 1 1 d . .
N5 N 1.1847(4) 0.50608(16) 1.0026(3) 0.0329(8) Uani 1 1 d . .
C10 C 0.7476(3) 0.33698(16) 0.4805(3) 0.0152(6) Uani 1 1 d . .
N6 N 0.6738(3) 0.28872(15) 0.4670(3) 0.0222(6) Uani 1 1 d . .
C11 C 0.7058(3) 0.64740(16) 0.4410(3) 0.0155(6) Uani 1 1 d . .
N7 N 0.6234(3) 0.69146(16) 0.4213(3) 0.0280(7) Uani 1 1 d . .

loop_
_atom_site_aniso_label
_atom_site_aniso_U_11
_atom_site_aniso_U_22
_atom_site_aniso_U_33
_atom_site_aniso_U_23
_atom_site_aniso_U_13
_atom_site_aniso_U_12
C1 0.0194(15) 0.0143(14) 0.0187(18) 0.0022(12) 0.0075(13) 0.0024(11)
N1 0.0247(15) 0.0399(18) 0.0257(18) -0.0144(14) 0.0124(13) -0.0167(13)
C2 0.041(2) 0.066(3) 0.025(2) -0.015(2) 0.0196(19) -0.027(2)
C3 0.0261(17) 0.0243(16) 0.0173(19) -0.0002(13) 0.0098(14) -0.0061(13)
N2 0.0228(13) 0.0183(13) 0.0171(15) -0.0026(10) 0.0073(12) -0.0047(10)
C4 0.0229(16) 0.0181(15) 0.0218(19) 0.0027(12) 0.0104(14) 0.0011(12)
C5 0.0186(15) 0.0210(15) 0.0228(19) 0.0009(13) 0.0092(13) -0.0007(12)
C6 0.0192(15) 0.0218(15) 0.0150(17) 0.0074(12) 0.0100(13) 0.0034(12)
N3 0.0156(12) 0.0238(14) 0.0300(17) 0.0050(12) 0.0118(12) 0.0042(11)
C7 0.0212(16) 0.0224(16) 0.038(2) 0.0042(14) 0.0167(15) 0.0044(13)
C8 0.0248(17) 0.0205(16) 0.031(2) -0.0017(14) 0.0147(15) 0.0023(13)
N4 0.0164(13) 0.0202(13) 0.0265(16) 0.0004(11) 0.0114(12) 0.0029(10)
Re1 0.01148(6) 0.00950(5) 0.01089(8) -0.00010(4) 0.00458(5) 0.00024(4)
Re2 0.00957(5) 0.00893(5) 0.01295(8) 0.00021(4) 0.00474(5) -0.00086(4)
Re3 0.00936(5) 0.00908(5) 0.01276(7) 0.00014(4) 0.00475(5) 0.00082(4)
Se1 0.01726(14) 0.01538(14) 0.02044(19) 0.00090(11) 0.01256(13) 0.00080(10)
Se2 0.01608(14) 0.01056(13) 0.01588(17) -0.00226(11) 0.00616(12) -0.00008(10)
Se3 0.01078(13) 0.01409(13) 0.01712(18) 0.00005(11) 0.00249(12) -0.00079(10)
Se4 0.01560(14) 0.01089(13) 0.01508(17) 0.00218(10) 0.00612(12) 0.00073(10)
C9 0.0219(15) 0.0163(14) 0.013(2) -0.0030(11) 0.0055(14) 0.0046(12)
N5 0.0397(19) 0.0333(18) 0.020(2) -0.0012(12) 0.0088(15) 0.0132(14)
C10 0.0137(13) 0.0166(14) 0.0122(17) 0.0023(11) 0.0032(12) 0.0016(11)
N6 0.0194(13) 0.0233(14) 0.0195(16) 0.0048(11) 0.0049(11) -0.0062(11)
C11 0.0147(14) 0.0188(14) 0.0103(16) -0.0029(11) 0.0032(12) -0.0007(11)
N7 0.0203(14) 0.0315(16) 0.0269(18) -0.0003(12) 0.0061(13) 0.0097(12)

loop_
_atom_type_symbol
_atom_type_description
_atom_type_scat_dispersion_real
_atom_type_scat_dispersion_imag
_atom_type_scat_source
C C 0.0033 0.0016 'International Tables Vol C Tables 4.2.6.8 and 6.1.1.4'
H H 0.0000 0.0000 'International Tables Vol C Tables 4.2.6.8 and 6.1.1.4'
N N 0.0061 0.0033 'International Tables Vol C Tables 4.2.6.8 and 6.1.1.4'
Se Se -0.0929 2.2259 'International Tables Vol C Tables 4.2.6.8 and 6.1.1.4'
Re Re -1.0185 7.2310 'International Tables Vol C Tables 4.2.6.8 and 6.1.1.4'

loop_
_geom_angle_atom_site_label_1
_geom_angle_atom_site_label_2
_geom_angle_atom_site_label_3
_geom_angle
_geom_angle_site_symmetry_1
_geom_angle_site_symmetry_3
N1 C1 N2 111.0(3) . .
N1 C1 C4 123.4(3) . .
N2 C1 C4 125.6(3) . .
C1 N1 C2 111.3(3) . .
C1 N1 H1 124.3 . .
C2 N1 H1 124.3 . .
N1 C2 C3 103.0(3) . .
N1 C2 H2A 111.2 . .
C3 C2 H2A 111.2 . .
N1 C2 H2B 111.2 . .
C3 C2 H2B 111.2 . .
H2A C2 H2B 109.1 . .
N2 C3 C2 101.2(3) . .
N2 C3 H3A 111.5 . .
C2 C3 H3A 111.5 . .
N2 C3 H3B 111.5 . .
C2 C3 H3B 111.5 . .
H3A C3 H3B 109.3 . .
C1 N2 C3 111.7(3) . .
C1 N2 H2 124.2 . .
C3 N2 H2 124.2 . .
C1 C4 C5 114.0(3) . .
C1 C4 H4A 108.8 . .
C5 C4 H4A 108.8 . .
C1 C4 H4B 108.8 . .
C5 C4 H4B 108.8 . .
H4A C4 H4B 107.7 . .
C6 C5 C4 116.9(3) . .
C6 C5 H5A 108.1 . .
C4 C5 H5A 108.1 . .
C6 C5 H5B 108.1 . .
C4 C5 H5B 108.1 . .
H5A C5 H5B 107.3 . .
N3 C6 N4 112.2(3) . .
N3 C6 C5 121.7(3) . .
N4 C6 C5 126.0(3) . .
C6 N3 C7 110.5(3) . .
C6 N3 H3 124.7 . .
C7 N3 H3 124.7 . .
N3 C7 C8 102.3(2) . .
N3 C7 H7A 111.3 . .
C8 C7 H7A 111.3 . .
N3 C7 H7B 111.3 . .
C8 C7 H7B 111.3 . .
H7A C7 H7B 109.2 . .
N4 C8 C7 101.6(3) . .
N4 C8 H8A 111.4 . .
C7 C8 H8A 111.4 . .
N4 C8 H8B 111.4 . .
C7 C8 H8B 111.4 . .
H8A C8 H8B 109.3 . .
C6 N4 C8 110.6(3) . .
C6 N4 H4 124.7 . .
C8 N4 H4 124.7 . .
C9 Re1 Se4 89.96(8) . 3_766
C9 Re1 Se1 92.43(9) . .
Se4 Re1 Se1 89.885(10) 3_766 .
C9 Re1 Se2 93.19(8) . .
Se4 Re1 Se2 176.851(11) 3_766 .
Se1 Re1 Se2 89.898(10) . .
C9 Re1 Se3 91.58(9) . 3_766
Se4 Re1 Se3 89.907(10) 3_766 3_766
Se1 Re1 Se3 175.978(11) . 3_766
Se2 Re1 Se3 90.090(10) . 3_766
C9 Re1 Re2 134.00(9) . .
Se4 Re1 Re2 58.473(7) 3_766 .
Se1 Re1 Re2 58.427(8) . .
Se2 Re1 Re2 118.896(8) . .
Se3 Re1 Re2 118.244(8) 3_766 .
C9 Re1 Re3 133.44(8) . 3_766
Se4 Re1 Re3 58.577(8) 3_766 3_766
Se1 Re1 Re3 118.301(9) . 3_766
Se2 Re1 Re3 118.916(8) . 3_766
Se3 Re1 Re3 58.367(8) 3_766 3_766
Re2 Re1 Re3 59.888(5) . 3_766
C9 Re1 Re2 135.93(9) . 3_766
Se4 Re1 Re2 118.740(8) 3_766 3_766
Se1 Re1 Re2 118.234(9) . 3_766
Se2 Re1 Re2 58.748(8) . 3_766
Se3 Re1 Re2 58.540(8) 3_766 3_766
Re2 Re1 Re2 90.030(5) . 3_766
Re3 Re1 Re2 60.175(5) 3_766 3_766
C9 Re1 Re3 136.49(8) . .
Se4 Re1 Re3 118.633(8) 3_766 .
Se1 Re1 Re3 58.384(8) . .
Se2 Re1 Re3 58.734(7) . .
Se3 Re1 Re3 118.387(8) 3_766 .
Re2 Re1 Re3 60.168(5) . .
Re3 Re1 Re3 90.052(5) 3_766 .
Re2 Re1 Re3 59.863(5) 3_766 .
C10 Re2 Se1 93.03(8) . .
C10 Re2 Se4 90.81(8) . 3_766
Se1 Re2 Se4 89.979(11) . 3_766
C10 Re2 Se3 92.82(8) . .
Se1 Re2 Se3 89.364(11) . .
Se4 Re2 Se3 176.340(10) 3_766 .
C10 Re2 Se2 90.67(8) . 3_766
Se1 Re2 Se2 176.271(10) . 3_766
Se4 Re2 Se2 90.472(11) 3_766 3_766
Se3 Re2 Se2 89.952(11) . 3_766
C10 Re2 Re3 133.47(8) . 3_766
Se1 Re2 Re3 118.613(9) . 3_766
Se4 Re2 Re3 58.644(8) 3_766 3_766
Se3 Re2 Re3 118.711(8) . 3_766
Se2 Re2 Re3 58.707(8) 3_766 3_766
C10 Re2 Re1 135.11(8) . .
Se1 Re2 Re1 58.565(8) . .
Se4 Re2 Re1 58.490(8) 3_766 .
Se3 Re2 Re1 118.245(8) . .
Se2 Re2 Re1 118.750(8) 3_766 .
Re3 Re2 Re1 60.062(4) 3_766 .
C10 Re2 Re1 134.88(8) . 3_766
Se1 Re2 Re1 118.245(9) . 3_766
Se4 Re2 Re1 118.709(9) 3_766 3_766
Se3 Re2 Re1 58.645(8) . 3_766
Se2 Re2 Re1 58.418(8) 3_766 3_766
Re3 Re2 Re1 60.082(4) 3_766 3_766
Re1 Re2 Re1 89.971(6) . 3_766
C10 Re2 Re3 136.51(8) . .
Se1 Re2 Re3 58.348(8) . .
Se4 Re2 Re3 118.426(8) 3_766 .
Se3 Re2 Re3 58.307(7) . .
Se2 Re2 Re3 118.316(8) 3_766 .
Re3 Re2 Re3 90.023(4) 3_766 .
Re1 Re2 Re3 59.944(4) . .
Re1 Re2 Re3 59.905(5) 3_766 .
C11 Re3 Se1 93.34(8) . .
C11 Re3 Se3 91.93(8) . .
Se1 Re3 Se3 89.541(11) . .
C11 Re3 Se4 90.45(8) . .
Se1 Re3 Se4 176.201(10) . .
Se3 Re3 Se4 90.045(11) . .
C11 Re3 Se2 91.55(8) . .
Se1 Re3 Se2 89.806(11) . .
Se3 Re3 Se2 176.492(10) . .
Se4 Re3 Se2 90.380(10) . .
C11 Re3 Re2 133.74(8) . 3_766
Se1 Re3 Re2 118.599(8) . 3_766
Se3 Re3 Re2 118.772(8) . 3_766
Se4 Re3 Re2 58.486(7) . 3_766
Se2 Re3 Re2 58.714(8) . 3_766
C11 Re3 Re1 134.16(8) . 3_766
Se1 Re3 Re1 118.298(8) . 3_766
Se3 Re3 Re1 58.732(8) . 3_766
Se4 Re3 Re1 58.437(8) . 3_766
Se2 Re3 Re1 118.746(8) . 3_766
Re2 Re3 Re1 60.051(4) 3_766 3_766
C11 Re3 Re1 135.87(8) . .
Se1 Re3 Re1 58.556(8) . .
Se3 Re3 Re1 118.446(8) . .
Se4 Re3 Re1 118.526(8) . .
Se2 Re3 Re1 58.412(8) . .
Re2 Re3 Re1 60.056(4) 3_766 .
Re1 Re3 Re1 89.949(6) 3_766 .
C11 Re3 Re2 136.27(8) . .
Se1 Re3 Re2 58.382(8) . .
Se3 Re3 Re2 58.563(7) . .
Se4 Re3 Re2 118.349(8) . .
Se2 Re3 Re2 118.294(8) . .
Re2 Re3 Re2 89.980(5) 3_766 .
Re1 Re3 Re2 59.923(4) 3_766 .
Re1 Re3 Re2 59.889(4) . .
Re3 Se1 Re2 63.271(9) . .
Re3 Se1 Re1 63.060(8) . .
Re2 Se1 Re1 63.008(8) . .
Re1 Se2 Re3 62.854(8) . .
Re1 Se2 Re2 62.834(7) . 3_766
Re3 Se2 Re2 62.578(8) . 3_766
Re3 Se3 Re2 63.130(8) . .
Re3 Se3 Re1 62.901(8) . 3_766
Re2 Se3 Re1 62.818(8) . 3_766
Re2 Se4 Re1 63.038(7) 3_766 3_766
Re2 Se4 Re3 62.869(8) 3_766 .
Re1 Se4 Re3 62.987(7) 3_766 .
N5 C9 Re1 173.9(3) . .
N6 C10 Re2 175.8(3) . .
N7 C11 Re3 177.9(3) . .

loop_
_geom_bond_atom_site_label_1
_geom_bond_atom_site_label_2
_geom_bond_distance
_geom_bond_site_symmetry_2
C1 N1 1.306(4) .
C1 N2 1.312(4) .
C1 C4 1.492(4) .
N1 C2 1.454(5) .
N1 H1 0.8800 .
C2 C3 1.523(5) .
C2 H2A 0.9900 .
C2 H2B 0.9900 .
C3 N2 1.465(4) .
C3 H3A 0.9900 .
C3 H3B 0.9900 .
N2 H2 0.8800 .
C4 C5 1.530(4) .
C4 H4A 0.9900 .
C4 H4B 0.9900 .
C5 C6 1.491(4) .
C5 H5A 0.9900 .
C5 H5B 0.9900 .
C6 N3 1.310(4) .
C6 N4 1.312(4) .
N3 C7 1.464(4) .
N3 H3 0.8800 .
C7 C8 1.533(4) .
C7 H7A 0.9900 .
C7 H7B 0.9900 .
C8 N4 1.473(4) .
C8 H8A 0.9900 .
C8 H8B 0.9900 .
N4 H4 0.8800 .
Re1 C9 2.107(4) .
Re1 Se4 2.5150(3) 3_766
Re1 Se1 2.5177(3) .
Re1 Se2 2.5184(3) .
Re1 Se3 2.5248(3) 3_766
Re1 Re2 2.62930(17) .
Re1 Re3 2.62965(17) 3_766
Re1 Re2 2.63011(17) 3_766
Re1 Re3 2.63076(17) .
Re2 C10 2.111(3) .
Re2 Se1 2.5139(3) .
Re2 Se4 2.5146(3) 3_766
Re2 Se3 2.5220(3) .
Re2 Se2 2.5273(3) 3_766
Re2 Re3 2.62502(17) 3_766
Re2 Re1 2.63012(17) 3_766
Re2 Re3 2.63671(19) .
Re3 C11 2.115(3) .
Re3 Se1 2.5130(3) .
Re3 Se3 2.5150(3) .
Re3 Se4 2.5188(3) .
Re3 Se2 2.5271(3) .
Re3 Re2 2.62498(19) 3_766
Re3 Re1 2.62963(17) 3_766
Se2 Re2 2.5272(3) 3_766
Se3 Re1 2.5249(3) 3_766
Se4 Re2 2.5145(3) 3_766
Se4 Re1 2.5150(3) 3_766
C9 N5 1.146(5) .
C10 N6 1.150(4) .
C11 N7 1.143(4) .
